data_1561226
loop_
_publ_author_name
'Chapple, Peter M.'
'Cartron, Julien'
'Hamdoun, Ghanem'
'Kahlal, Samia'
'Cordier, Marie'
'Oulyadi, Hassan'
'Carpentier, Jean-Fran\,cois'
'Saillard, Jean-Yves'
'Sarazin, Yann'

_publ_section_title
;
 Metal--metal bonded alkaline-earth distannyls
;
_journal_issue 20
_journal_name_full 'Chemical Science'
_journal_page_first 7098
_journal_page_last 7114
_journal_paper_doi 10.1039/D1SC00436K
_journal_volume 12
_journal_year 2021
_chemical_compound_source 'synthesis as described'
_chemical_formula_moiety 'C38 H94 Ba O5 Si6 Sn2'
_chemical_formula_sum 'C38 H94 Ba O5 Si6 Sn2'
_chemical_formula_weight 1174.39
_space_group_crystal_system monoclinic
_space_group_IT_number 15
_space_group_name_Hall '-C 2yc'
_space_group_name_H-M_alt 'C 1 2/c 1'
_atom_sites_solution_hydrogens geom
_atom_sites_solution_primary dual
_atom_sites_solution_secondary difmap
_audit_update_record
;
2020-12-18 deposited with the CCDC.	2021-03-22 downloaded from the CCDC.
;
_cell_angle_alpha 90
_cell_angle_beta 91.768(6)
_cell_angle_gamma 90
_cell_formula_units_Z 8
_cell_length_a 19.499(4)
_cell_length_b 17.117(3)
_cell_length_c 34.898(7)
_cell_measurement_reflns_used 9803
_cell_measurement_temperature 150
_cell_measurement_theta_max 27.5113
_cell_measurement_theta_min 2.3852
_cell_measurement_wavelength 0.710730
_cell_volume 11642(4)
_computing_cell_refinement 'APEX3 (Bruker, 2015)'
_computing_data_collection 'SAINT (Bruker, 2014)'
_computing_data_reduction 'SAINT (Bruker, 2014)'
_computing_molecular_graphics 'PLATON, A.L.Spek, Acta Cryst. 2009, D65, 148-155'
_computing_publication_material 'CRYSCALC (T. Roisnel, local program, ver. 2020)'
_computing_structure_refinement 'SHELXL-2018_3 (Sheldrick, 2018)'
_computing_structure_solution 'SHELXT (G. Sheldrick, 2015)'
_diffrn_ambient_temperature 150
_diffrn_detector '(CMOS) PHOTON 100'
_diffrn_detector_area_resol_mean 10.4167
_diffrn_measured_fraction_theta_full 0.996
_diffrn_measured_fraction_theta_max 0.991
_diffrn_measurement_device_type 'D8 VENTURE Bruker AXS'
_diffrn_measurement_method 'rotation images'
_diffrn_orient_matrix_UB_11 -0.0212545
_diffrn_orient_matrix_UB_12 -0.0167435
_diffrn_orient_matrix_UB_13 -0.0251208
_diffrn_orient_matrix_UB_21 -0.0111397
_diffrn_orient_matrix_UB_22 0.0556667
_diffrn_orient_matrix_UB_23 -0.0062673
_diffrn_orient_matrix_UB_31 0.0453524
_diffrn_orient_matrix_UB_32 0.0058262
_diffrn_orient_matrix_UB_33 -0.0123116
_diffrn_radiation_monochromator 'multilayer monochromator'
_diffrn_radiation_probe x-ray
_diffrn_radiation_source 'Incoatec microfocus sealed tube'
_diffrn_radiation_type MoK\a
_diffrn_radiation_wavelength 0.71073
_diffrn_reflns_av_R_equivalents 0.0349
_diffrn_reflns_av_unetI/netI 0.0345
_diffrn_reflns_limit_h_max 20
_diffrn_reflns_limit_h_min -25
_diffrn_reflns_limit_k_max 22
_diffrn_reflns_limit_k_min -22
_diffrn_reflns_limit_l_max 45
_diffrn_reflns_limit_l_min -44
_diffrn_reflns_number 58021
_diffrn_reflns_theta_full 25.242
_diffrn_reflns_theta_max 27.548
_diffrn_reflns_theta_min 2.187
_diffrn_source_current 1.0
_diffrn_source_voltage 50.0
_exptl_absorpt_coefficient_mu 1.676
_exptl_absorpt_correction_T_max 0.804
_exptl_absorpt_correction_T_min 0.636
_exptl_absorpt_correction_type multi-scan
_exptl_absorpt_process_details
;
  [Sheldrick, G.M. (2014). SADABS Bruker AXS Inc., Madison, Wisconsin, USA]
;
_exptl_crystal_colour colourless
_exptl_crystal_density_diffrn 1.340
_exptl_crystal_description prism
_exptl_crystal_F_000 4816
_exptl_crystal_size_max 0.300
_exptl_crystal_size_mid 0.170
_exptl_crystal_size_min 0.130
_refine_diff_density_max 2.016
_refine_diff_density_min -2.304
_refine_diff_density_rms 0.139
_refine_ls_extinction_method none
_refine_ls_goodness_of_fit_ref 1.128
_refine_ls_hydrogen_treatment constr
_refine_ls_matrix_type full
_refine_ls_number_parameters 525
_refine_ls_number_reflns 13389
_refine_ls_number_restraints 174
_refine_ls_restrained_S_all 1.127
_refine_ls_R_factor_all 0.0643
_refine_ls_R_factor_gt 0.0569
_refine_ls_shift/su_max 0.001
_refine_ls_shift/su_mean 0.000
_refine_ls_structure_factor_coef Fsqd
_refine_ls_weighting_details 'w=1/[\s^2^(Fo^2^)+(0.0153P)^2^+186.6950P] where P=(Fo^2^+2Fc^2^)/3'
_refine_ls_weighting_scheme calc
_refine_ls_wR_factor_gt 0.1231
_refine_ls_wR_factor_ref 0.1267
_reflns_Friedel_coverage 0.000
_reflns_number_gt 11983
_reflns_number_total 13389
_reflns_threshold_expression >2sigma(I)
_cod_data_source_file d1sc00436k3.cif
_cod_data_source_block PC05035x3
_cod_depositor_comments 'Adding full bibliography for 1561223--1561228.cif.'
_cod_original_sg_symbol_H-M 'C 2/c'
_cod_database_code 1561226

loop_
_space_group_symop_operation_xyz
'x, y, z'
'-x, y, -z+1/2'
'x+1/2, y+1/2, z'
'-x+1/2, y+1/2, -z+1/2'
'-x, -y, -z'
'x, -y, z-1/2'
'-x+1/2, -y+1/2, -z'
'x+1/2, -y+1/2, z-1/2'

loop_
_atom_site_label
_atom_site_type_symbol
_atom_site_fract_x
_atom_site_fract_y
_atom_site_fract_z
_atom_site_U_iso_or_equiv
_atom_site_adp_type
_atom_site_occupancy
_atom_site_site_symmetry_order
_atom_site_calc_flag
_atom_site_refinement_flags_posn
_atom_site_refinement_flags_adp
_atom_site_refinement_flags_occupancy
_atom_site_disorder_assembly
_atom_site_disorder_group
Ba1 Ba 0.70316(2) 0.49087(2) 0.12820(2) 0.03309(9) Uani 1 1 d . . . . .
O1 O 0.6719(3) 0.5027(3) 0.20450(15) 0.0641(16) Uani 1 1 d . . . . .
O2 O 0.8200(3) 0.4983(3) 0.17522(17) 0.0587(15) Uani 1 1 d . . . . .
O3 O 0.8246(3) 0.4807(3) 0.08898(18) 0.0622(16) Uani 1 1 d . . . . .
O4 O 0.6783(4) 0.4861(4) 0.05015(16) 0.0730(19) Uani 1 1 d . . . . .
O5 O 0.5628(3) 0.4888(3) 0.1249(2) 0.0648(17) Uani 1 1 d . . . . .
C19 C 0.6837(6) 0.4403(6) 0.2305(3) 0.073(2) Uani 1 1 d . U . . .
H19A H 0.731885 0.440974 0.240350 0.088 Uiso 1 1 calc R U . . .
H19B H 0.674892 0.389598 0.217612 0.088 Uiso 1 1 calc R U . . .
C20 C 0.6355(6) 0.4511(6) 0.2629(3) 0.0770(19) Uani 1 1 d . U . . .
H20A H 0.598200 0.411921 0.261588 0.092 Uiso 1 1 calc R U . . .
H20B H 0.660229 0.446588 0.288010 0.092 Uiso 1 1 calc R U . . .
C21 C 0.6076(6) 0.5321(6) 0.2571(3) 0.0821(19) Uani 1 1 d . U . . .
H21A H 0.559173 0.530364 0.247751 0.099 Uiso 1 1 calc R U . . .
H21B H 0.610442 0.562219 0.281299 0.099 Uiso 1 1 calc R U . . .
C22 C 0.6518(6) 0.5671(6) 0.2280(3) 0.084(2) Uani 1 1 d . U . . .
H22A H 0.626176 0.606543 0.212556 0.101 Uiso 1 1 calc R U . . .
H22B H 0.692507 0.592330 0.240322 0.101 Uiso 1 1 calc R U . . .
C23 C 0.8647(6) 0.4318(6) 0.1814(3) 0.080(2) Uani 1 1 d . U . . .
H23A H 0.837661 0.386091 0.189430 0.097 Uiso 1 1 calc R U . . .
H23B H 0.887458 0.418402 0.157263 0.097 Uiso 1 1 calc R U . . .
C24 C 0.9157(6) 0.4512(6) 0.2107(3) 0.0737(18) Uani 1 1 d . U . . .
H24A H 0.959135 0.467561 0.199230 0.088 Uiso 1 1 calc R U . . .
H24B H 0.924880 0.405897 0.227792 0.088 Uiso 1 1 calc R U . . .
C25 C 0.8847(5) 0.5170(5) 0.2324(3) 0.0675(17) Uani 1 1 d . U . . .
H25A H 0.920537 0.551770 0.243629 0.081 Uiso 1 1 calc R U . . .
H25B H 0.855551 0.497438 0.253026 0.081 Uiso 1 1 calc R U . . .
C26 C 0.8427(5) 0.5581(5) 0.2019(3) 0.0631(18) Uani 1 1 d . U . . .
H26A H 0.802935 0.584531 0.213194 0.076 Uiso 1 1 calc R U . . .
H26B H 0.870767 0.597723 0.188891 0.076 Uiso 1 1 calc R U . . .
C27 C 0.8766(7) 0.5405(8) 0.0891(4) 0.116(3) Uani 1 1 d . U . . .
H27A H 0.855758 0.592485 0.084265 0.139 Uiso 1 1 calc R U . . .
H27B H 0.902090 0.541878 0.114078 0.139 Uiso 1 1 calc R U . . .
C28 C 0.9214(7) 0.5199(8) 0.0589(4) 0.117(3) Uani 1 1 d . U . . .
H28A H 0.918474 0.560075 0.038524 0.140 Uiso 1 1 calc R U . . .
H28B H 0.969331 0.518173 0.069055 0.140 Uiso 1 1 calc R U . . .
C29 C 0.9038(7) 0.4482(7) 0.0436(4) 0.108(3) Uani 1 1 d . U . . .
H29A H 0.943680 0.412380 0.045257 0.130 Uiso 1 1 calc R U . . .
H29B H 0.889362 0.453939 0.016327 0.130 Uiso 1 1 calc R U . . .
C30 C 0.8468(6) 0.4167(7) 0.0659(4) 0.099(3) Uani 1 1 d . U . . .
H30A H 0.809024 0.398269 0.048561 0.118 Uiso 1 1 calc R U . . .
H30B H 0.862738 0.372534 0.082190 0.118 Uiso 1 1 calc R U . . .
C31 C 0.7068(8) 0.5410(8) 0.0232(3) 0.108(3) Uani 1 1 d . U . . .
H31A H 0.757232 0.535546 0.022359 0.130 Uiso 1 1 calc R U . . .
H31B H 0.695351 0.595448 0.030099 0.130 Uiso 1 1 calc R U . . .
C32 C 0.6721(8) 0.5176(8) -0.0151(3) 0.113(3) Uani 1 1 d . U . . .
H32A H 0.645249 0.561971 -0.025942 0.135 Uiso 1 1 calc R U . . .
H32B H 0.707071 0.502501 -0.033730 0.135 Uiso 1 1 calc R U . . .
C33 C 0.6256(9) 0.4496(8) -0.0074(3) 0.114(3) Uani 1 1 d . U . . .
H33A H 0.577465 0.466384 -0.004345 0.137 Uiso 1 1 calc R U . . .
H33B H 0.627584 0.409280 -0.027616 0.137 Uiso 1 1 calc R U . . .
C34 C 0.6566(9) 0.4234(8) 0.0282(3) 0.117(3) Uani 1 1 d . U . . .
H34A H 0.622931 0.392421 0.042492 0.140 Uiso 1 1 calc R U . . .
H34B H 0.696207 0.389235 0.022958 0.140 Uiso 1 1 calc R U . . .
C35A C 0.5286(6) 0.4487(9) 0.0980(4) 0.069(2) Uani 0.712(9) 1 d . U P A 1
H35A H 0.531936 0.391883 0.102969 0.083 Uiso 0.712(9) 1 calc R U P A 1
H35B H 0.546513 0.459895 0.072373 0.083 Uiso 0.712(9) 1 calc R U P A 1
C36A C 0.4557(6) 0.4762(9) 0.1006(4) 0.071(2) Uani 0.712(9) 1 d . U P A 1
H36A H 0.446066 0.519094 0.082181 0.085 Uiso 0.712(9) 1 calc R U P A 1
H36B H 0.423225 0.432906 0.095147 0.085 Uiso 0.712(9) 1 calc R U P A 1
C37A C 0.4495(7) 0.5041(10) 0.1404(5) 0.070(2) Uani 0.712(9) 1 d . U P A 1
H37A H 0.435794 0.461111 0.157574 0.084 Uiso 0.712(9) 1 calc R U P A 1
H37B H 0.415598 0.546924 0.141861 0.084 Uiso 0.712(9) 1 calc R U P A 1
C38A C 0.5204(6) 0.5325(8) 0.1508(5) 0.069(2) Uani 0.712(9) 1 d . U P A 1
H38A H 0.524566 0.589482 0.146524 0.082 Uiso 0.712(9) 1 calc R U P A 1
H38B H 0.532884 0.520700 0.177937 0.082 Uiso 0.712(9) 1 calc R U P A 1
C35B C 0.5036(16) 0.426(2) 0.1187(12) 0.070(2) Uani 0.288(9) 1 d . U P A 2
H35C H 0.493633 0.417428 0.091033 0.084 Uiso 0.288(9) 1 calc R U P A 2
H35D H 0.517172 0.375386 0.130521 0.084 Uiso 0.288(9) 1 calc R U P A 2
C36B C 0.4437(16) 0.458(2) 0.1372(12) 0.070(2) Uani 0.288(9) 1 d . U P A 2
H36C H 0.436850 0.432138 0.162217 0.084 Uiso 0.288(9) 1 calc R U P A 2
H36D H 0.401782 0.450483 0.120787 0.084 Uiso 0.288(9) 1 calc R U P A 2
C37B C 0.4597(17) 0.543(2) 0.1423(12) 0.070(2) Uani 0.288(9) 1 d . U P A 2
H37C H 0.418578 0.575147 0.136909 0.084 Uiso 0.288(9) 1 calc R U P A 2
H37D H 0.477075 0.553431 0.168759 0.084 Uiso 0.288(9) 1 calc R U P A 2
C38B C 0.5072(15) 0.556(2) 0.1174(11) 0.070(2) Uani 0.288(9) 1 d . U P A 2
H38C H 0.527968 0.608628 0.121708 0.084 Uiso 0.288(9) 1 calc R U P A 2
H38D H 0.487856 0.553885 0.090878 0.084 Uiso 0.288(9) 1 calc R U P A 2
Sn1 Sn 0.66449(2) 0.70010(2) 0.12102(2) 0.02614(9) Uani 1 1 d . . . B 2
Si1 Si 0.62248(9) 0.79252(10) 0.17437(5) 0.0355(4) Uani 1 1 d . . . B 2
Si2 Si 0.77058(9) 0.78177(11) 0.10345(5) 0.0356(4) Uani 1 1 d . . . B 2
Si3 Si 0.57505(11) 0.74593(13) 0.06883(6) 0.0472(5) Uani 1 1 d . . . B 2
C1 C 0.6921(5) 0.8049(6) 0.2124(2) 0.065(2) Uani 1 1 d . . . B 2
H1A H 0.733486 0.825504 0.200775 0.098 Uiso 1 1 calc R U . B 2
H1B H 0.702434 0.754199 0.224302 0.098 Uiso 1 1 calc R U . B 2
H1C H 0.676694 0.841421 0.231983 0.098 Uiso 1 1 calc R U . B 2
C2 C 0.5457(5) 0.7537(5) 0.1993(3) 0.061(2) Uani 1 1 d . . . B 2
H2A H 0.530803 0.791892 0.218261 0.091 Uiso 1 1 calc R U . B 2
H2B H 0.557827 0.704582 0.212308 0.091 Uiso 1 1 calc R U . B 2
H2C H 0.508333 0.744249 0.180465 0.091 Uiso 1 1 calc R U . B 2
C3 C 0.5977(5) 0.8946(4) 0.1595(3) 0.060(2) Uani 1 1 d . . . B 2
H3A H 0.559207 0.892405 0.140798 0.090 Uiso 1 1 calc R U . B 2
H3B H 0.636934 0.920206 0.147851 0.090 Uiso 1 1 calc R U . B 2
H3C H 0.584170 0.924283 0.182021 0.090 Uiso 1 1 calc R U . B 2
C4 C 0.8453(4) 0.7554(5) 0.1366(2) 0.0546(19) Uani 1 1 d . . . B 2
H4A H 0.886269 0.783715 0.128794 0.082 Uiso 1 1 calc R U . B 2
H4B H 0.853697 0.699086 0.135231 0.082 Uiso 1 1 calc R U . B 2
H4C H 0.834648 0.769862 0.162913 0.082 Uiso 1 1 calc R U . B 2
C5 C 0.7623(4) 0.8911(4) 0.1073(3) 0.057(2) Uani 1 1 d . . . B 2
H5A H 0.803231 0.915934 0.097170 0.085 Uiso 1 1 calc R U . B 2
H5B H 0.757708 0.905737 0.134220 0.085 Uiso 1 1 calc R U . B 2
H5C H 0.721604 0.908405 0.092432 0.085 Uiso 1 1 calc R U . B 2
C6 C 0.8001(5) 0.7600(6) 0.0536(2) 0.062(2) Uani 1 1 d . . . B 2
H6A H 0.766700 0.780895 0.034723 0.093 Uiso 1 1 calc R U . B 2
H6B H 0.804022 0.703350 0.050260 0.093 Uiso 1 1 calc R U . B 2
H6C H 0.844873 0.784429 0.049995 0.093 Uiso 1 1 calc R U . B 2
C7 C 0.5619(6) 0.6709(7) 0.0294(3) 0.087(3) Uani 1 1 d . . . B 2
H7A H 0.524955 0.688244 0.011696 0.130 Uiso 1 1 calc R U . B 2
H7B H 0.549430 0.620623 0.040684 0.130 Uiso 1 1 calc R U . B 2
H7C H 0.604381 0.665020 0.015423 0.130 Uiso 1 1 calc R U . B 2
C8 C 0.5941(5) 0.8396(6) 0.0438(3) 0.067(2) Uani 1 1 d . . . B 2
H8A H 0.559120 0.849022 0.023573 0.101 Uiso 1 1 calc R U . B 2
H8B H 0.639356 0.836227 0.032412 0.101 Uiso 1 1 calc R U . B 2
H8C H 0.593928 0.882712 0.062278 0.101 Uiso 1 1 calc R U . B 2
C9 C 0.4875(4) 0.7579(7) 0.0897(3) 0.077(3) Uani 1 1 d . . . B 2
H9A H 0.488225 0.802052 0.107544 0.115 Uiso 1 1 calc R U . B 2
H9B H 0.475248 0.710096 0.103310 0.115 Uiso 1 1 calc R U . B 2
H9C H 0.453524 0.767762 0.068940 0.115 Uiso 1 1 calc R U . B 2
Sn2 Sn 0.67047(2) 0.27764(2) 0.12976(2) 0.02799(10) Uani 1 1 d . . . C 2
Si4 Si 0.59101(9) 0.23298(12) 0.18403(5) 0.0377(4) Uani 1 1 d . . . C 2
Si5 Si 0.76870(9) 0.17780(11) 0.14164(6) 0.0415(4) Uani 1 1 d . . . C 2
Si6 Si 0.61270(11) 0.19917(11) 0.07361(5) 0.0406(4) Uani 1 1 d . . . C 2
C10 C 0.6398(4) 0.2219(5) 0.2315(2) 0.0505(18) Uani 1 1 d . . . C 2
H10A H 0.607481 0.210493 0.251748 0.076 Uiso 1 1 calc R U . C 2
H10B H 0.664280 0.270585 0.237628 0.076 Uiso 1 1 calc R U . C 2
H10C H 0.672818 0.179038 0.229778 0.076 Uiso 1 1 calc R U . C 2
C11 C 0.5223(4) 0.3100(7) 0.1921(2) 0.072(3) Uani 1 1 d . . . C 2
H11A H 0.493258 0.315394 0.168801 0.108 Uiso 1 1 calc R U . C 2
H11B H 0.544235 0.360195 0.198132 0.108 Uiso 1 1 calc R U . C 2
H11C H 0.494002 0.294009 0.213454 0.108 Uiso 1 1 calc R U . C 2
C12 C 0.5429(5) 0.1388(6) 0.1768(2) 0.069(3) Uani 1 1 d . . . C 2
H12A H 0.575531 0.095405 0.175622 0.104 Uiso 1 1 calc R U . C 2
H12B H 0.515555 0.141282 0.152802 0.104 Uiso 1 1 calc R U . C 2
H12C H 0.512410 0.130539 0.198267 0.104 Uiso 1 1 calc R U . C 2
C13 C 0.8399(4) 0.2178(5) 0.1735(3) 0.061(2) Uani 1 1 d . . . C 2
H13A H 0.821588 0.232473 0.198293 0.091 Uiso 1 1 calc R U . C 2
H13B H 0.859715 0.263932 0.161382 0.091 Uiso 1 1 calc R U . C 2
H13C H 0.875466 0.177894 0.177294 0.091 Uiso 1 1 calc R U . C 2
C14 C 0.7450(4) 0.0824(4) 0.1635(3) 0.060(2) Uani 1 1 d . . . C 2
H14A H 0.784771 0.047390 0.163820 0.090 Uiso 1 1 calc R U . C 2
H14B H 0.707241 0.058711 0.148438 0.090 Uiso 1 1 calc R U . C 2
H14C H 0.730546 0.091064 0.189848 0.090 Uiso 1 1 calc R U . C 2
C15 C 0.8078(5) 0.1525(7) 0.0945(3) 0.077(3) Uani 1 1 d . . . C 2
H15A H 0.848708 0.120235 0.099204 0.115 Uiso 1 1 calc R U . C 2
H15B H 0.820586 0.200578 0.081304 0.115 Uiso 1 1 calc R U . C 2
H15C H 0.774335 0.123430 0.078551 0.115 Uiso 1 1 calc R U . C 2
C16 C 0.6127(5) 0.0895(4) 0.0783(3) 0.062(2) Uani 1 1 d . . . C 2
H16A H 0.584748 0.074283 0.099926 0.093 Uiso 1 1 calc R U . C 2
H16B H 0.659857 0.071025 0.082759 0.093 Uiso 1 1 calc R U . C 2
H16C H 0.593568 0.066216 0.054657 0.093 Uiso 1 1 calc R U . C 2
C17 C 0.6567(7) 0.2186(6) 0.0267(3) 0.086(3) Uani 1 1 d . . . C 2
H17A H 0.632527 0.190491 0.005872 0.129 Uiso 1 1 calc R U . C 2
H17B H 0.704363 0.200495 0.028773 0.129 Uiso 1 1 calc R U . C 2
H17C H 0.655917 0.274743 0.021260 0.129 Uiso 1 1 calc R U . C 2
C18 C 0.5203(4) 0.2266(5) 0.0657(2) 0.059(2) Uani 1 1 d . . . C 2
H18A H 0.500901 0.197250 0.043766 0.089 Uiso 1 1 calc R U . C 2
H18B H 0.516840 0.282701 0.060381 0.089 Uiso 1 1 calc R U . C 2
H18C H 0.494818 0.214118 0.088638 0.089 Uiso 1 1 calc R U . C 2

loop_
_atom_site_aniso_label
_atom_site_aniso_U_11
_atom_site_aniso_U_22
_atom_site_aniso_U_33
_atom_site_aniso_U_23
_atom_site_aniso_U_13
_atom_site_aniso_U_12
Ba1 0.0402(2) 0.02222(16) 0.0373(2) -0.00205(14) 0.00923(15) -0.00070(14)
O1 0.100(5) 0.053(3) 0.040(3) 0.008(2) 0.020(3) 0.022(3)
O2 0.060(3) 0.048(3) 0.067(4) -0.019(3) -0.017(3) 0.009(3)
O3 0.057(3) 0.052(3) 0.080(4) -0.019(3) 0.032(3) -0.005(3)
O4 0.117(6) 0.064(4) 0.040(3) 0.000(3) 0.019(3) -0.014(4)
O5 0.042(3) 0.039(3) 0.115(5) -0.015(3) 0.025(3) -0.006(2)
C19 0.106(5) 0.064(4) 0.051(4) 0.010(3) 0.020(4) -0.001(4)
C20 0.108(5) 0.073(4) 0.051(3) 0.004(3) 0.022(3) -0.005(4)
C21 0.109(5) 0.082(4) 0.056(3) -0.001(3) 0.025(3) 0.005(4)
C22 0.114(6) 0.079(5) 0.061(4) 0.000(4) 0.026(4) 0.013(4)
C23 0.094(5) 0.063(4) 0.084(5) -0.014(4) -0.008(4) 0.010(4)
C24 0.083(4) 0.061(3) 0.076(4) -0.006(3) -0.006(3) 0.007(3)
C25 0.079(4) 0.055(3) 0.068(4) -0.007(3) -0.007(3) 0.000(3)
C26 0.078(4) 0.048(4) 0.063(4) -0.009(3) -0.008(3) -0.002(3)
C27 0.114(6) 0.096(6) 0.142(7) -0.038(5) 0.057(5) -0.032(5)
C28 0.114(5) 0.101(5) 0.140(6) -0.036(5) 0.058(5) -0.029(4)
C29 0.106(5) 0.092(5) 0.130(6) -0.038(5) 0.060(5) -0.016(4)
C30 0.097(6) 0.082(5) 0.120(6) -0.043(5) 0.056(5) -0.012(5)
C31 0.168(8) 0.100(6) 0.057(4) 0.020(4) 0.023(5) -0.004(6)
C32 0.176(8) 0.105(5) 0.058(4) 0.012(4) 0.021(5) -0.007(5)
C33 0.178(8) 0.108(6) 0.058(4) 0.005(4) 0.013(5) -0.012(5)
C34 0.180(8) 0.111(6) 0.060(4) 0.002(5) 0.009(5) -0.020(6)
C35A 0.041(4) 0.074(5) 0.093(5) -0.016(5) 0.011(4) 0.009(4)
C36A 0.042(3) 0.075(5) 0.096(5) -0.016(4) 0.009(3) 0.008(3)
C37A 0.042(3) 0.073(5) 0.096(5) -0.016(4) 0.011(3) 0.008(4)
C38A 0.041(3) 0.072(5) 0.094(5) -0.017(4) 0.010(4) 0.008(4)
C35B 0.042(4) 0.073(5) 0.096(5) -0.016(5) 0.011(4) 0.008(4)
C36B 0.042(4) 0.073(5) 0.096(5) -0.016(5) 0.011(4) 0.008(4)
C37B 0.042(3) 0.073(5) 0.096(5) -0.016(5) 0.010(3) 0.008(4)
C38B 0.042(4) 0.073(5) 0.095(5) -0.016(5) 0.010(4) 0.008(4)
Sn1 0.02694(19) 0.02412(18) 0.02742(19) 0.00002(15) 0.00178(14) 0.00176(15)
Si1 0.0384(9) 0.0330(9) 0.0354(9) -0.0043(7) 0.0089(7) 0.0032(7)
Si2 0.0306(8) 0.0377(9) 0.0391(9) 0.0051(7) 0.0072(7) 0.0001(7)
Si3 0.0448(11) 0.0561(12) 0.0400(10) 0.0030(9) -0.0084(9) 0.0078(9)
C1 0.067(5) 0.079(6) 0.050(5) -0.029(4) -0.001(4) 0.001(5)
C2 0.068(5) 0.052(5) 0.064(5) 0.000(4) 0.036(4) 0.003(4)
C3 0.072(6) 0.036(4) 0.073(6) 0.002(4) 0.023(5) 0.015(4)
C4 0.034(4) 0.061(5) 0.068(5) 0.001(4) -0.003(3) -0.001(3)
C5 0.048(4) 0.038(4) 0.085(6) 0.008(4) 0.014(4) -0.008(3)
C6 0.065(5) 0.073(6) 0.050(5) 0.003(4) 0.024(4) 0.001(4)
C7 0.112(9) 0.091(8) 0.056(6) -0.016(5) -0.035(6) 0.013(7)
C8 0.066(6) 0.073(6) 0.062(5) 0.026(5) -0.006(4) 0.017(5)
C9 0.034(4) 0.101(8) 0.093(7) 0.020(6) -0.009(4) 0.013(5)
Sn2 0.0286(2) 0.02050(17) 0.0350(2) -0.00287(15) 0.00327(16) -0.00226(15)
Si4 0.0286(8) 0.0514(11) 0.0330(9) 0.0024(8) 0.0012(7) -0.0054(8)
Si5 0.0299(9) 0.0334(9) 0.0614(12) -0.0080(8) 0.0018(8) 0.0033(7)
Si6 0.0522(11) 0.0350(9) 0.0346(9) -0.0069(8) 0.0009(8) -0.0052(8)
C10 0.061(5) 0.049(4) 0.041(4) 0.008(3) -0.009(3) -0.007(4)
C11 0.043(4) 0.121(9) 0.052(5) -0.009(5) 0.005(4) 0.027(5)
C12 0.069(6) 0.084(6) 0.055(5) 0.019(5) -0.002(4) -0.048(5)
C13 0.041(4) 0.049(4) 0.092(6) -0.007(4) -0.014(4) -0.003(3)
C14 0.054(5) 0.032(4) 0.092(6) -0.001(4) -0.026(4) 0.007(3)
C15 0.047(5) 0.099(8) 0.085(7) -0.029(6) 0.012(5) 0.024(5)
C16 0.076(6) 0.039(4) 0.069(5) -0.017(4) -0.022(5) -0.007(4)
C17 0.129(10) 0.087(7) 0.045(5) -0.019(5) 0.029(5) -0.022(7)
C18 0.058(5) 0.064(5) 0.055(5) -0.007(4) -0.024(4) -0.003(4)

loop_
_atom_type_symbol
_atom_type_description
_atom_type_scat_dispersion_real
_atom_type_scat_dispersion_imag
_atom_type_scat_source
C C 0.0033 0.0016 'International Tables Vol C Tables 4.2.6.8 and 6.1.1.4'
H H 0.0000 0.0000 'International Tables Vol C Tables 4.2.6.8 and 6.1.1.4'
Ba Ba -0.3244 2.2819 'International Tables Vol C Tables 4.2.6.8 and 6.1.1.4'
O O 0.0106 0.0060 'International Tables Vol C Tables 4.2.6.8 and 6.1.1.4'
Si Si 0.0817 0.0704 'International Tables Vol C Tables 4.2.6.8 and 6.1.1.4'
Sn Sn -0.6537 1.4246 'International Tables Vol C Tables 4.2.6.8 and 6.1.1.4'

loop_
_geom_angle_atom_site_label_1
_geom_angle_atom_site_label_2
_geom_angle_atom_site_label_3
_geom_angle
_geom_angle_site_symmetry_1
_geom_angle_site_symmetry_3
_geom_angle_publ_flag
O5 Ba1 O4 79.2(2) . . ?
O5 Ba1 O1 77.9(2) . . ?
O4 Ba1 O1 156.9(2) . . ?
O5 Ba1 O2 146.0(2) . . ?
O4 Ba1 O2 134.7(2) . . ?
O1 Ba1 O2 68.11(19) . . ?
O5 Ba1 O3 147.7(2) . . ?
O4 Ba1 O3 68.7(2) . . ?
O1 Ba1 O3 134.3(2) . . ?
O2 Ba1 O3 66.18(19) . . ?
O5 Ba1 Sn1 78.85(11) . . ?
O4 Ba1 Sn1 86.08(14) . . ?
O1 Ba1 Sn1 86.72(11) . . ?
O2 Ba1 Sn1 99.17(11) . . ?
O3 Ba1 Sn1 101.78(12) . . ?
O5 Ba1 Sn2 79.36(11) . . ?
O4 Ba1 Sn2 87.73(13) . . ?
O1 Ba1 Sn2 90.87(12) . . ?
O2 Ba1 Sn2 100.09(12) . . ?
O3 Ba1 Sn2 95.46(12) . . ?
Sn1 Ba1 Sn2 158.101(16) . . ?
C19 O1 C22 104.8(7) . . ?
C19 O1 Ba1 121.8(5) . . ?
C22 O1 Ba1 132.9(5) . . ?
C23 O2 C26 106.9(6) . . ?
C23 O2 Ba1 122.2(5) . . ?
C26 O2 Ba1 130.1(5) . . ?
C30 O3 C27 108.7(7) . . ?
C30 O3 Ba1 126.9(5) . . ?
C27 O3 Ba1 124.4(6) . . ?
C34 O4 C31 105.2(8) . . ?
C34 O4 Ba1 127.9(6) . . ?
C31 O4 Ba1 124.2(6) . . ?
C35A O5 C38A 115.1(8) . . ?
C35B O5 C38B 89.0(17) . . ?
C35A O5 Ba1 121.2(6) . . ?
C38A O5 Ba1 123.6(6) . . ?
C35B O5 Ba1 137.4(12) . . ?
C38B O5 Ba1 131.9(12) . . ?
O1 C19 C20 107.1(8) . . ?
O1 C19 H19A 110.3 . . ?
C20 C19 H19A 110.3 . . ?
O1 C19 H19B 110.3 . . ?
C20 C19 H19B 110.3 . . ?
H19A C19 H19B 108.5 . . ?
C21 C20 C19 104.2(8) . . ?
C21 C20 H20A 110.9 . . ?
C19 C20 H20A 110.9 . . ?
C21 C20 H20B 110.9 . . ?
C19 C20 H20B 110.9 . . ?
H20A C20 H20B 108.9 . . ?
C22 C21 C20 104.5(9) . . ?
C22 C21 H21A 110.9 . . ?
C20 C21 H21A 110.9 . . ?
C22 C21 H21B 110.9 . . ?
C20 C21 H21B 110.9 . . ?
H21A C21 H21B 108.9 . . ?
O1 C22 C21 104.8(9) . . ?
O1 C22 H22A 110.8 . . ?
C21 C22 H22A 110.8 . . ?
O1 C22 H22B 110.8 . . ?
C21 C22 H22B 110.8 . . ?
H22A C22 H22B 108.9 . . ?
C24 C23 O2 108.9(8) . . ?
C24 C23 H23A 109.9 . . ?
O2 C23 H23A 109.9 . . ?
C24 C23 H23B 109.9 . . ?
O2 C23 H23B 109.9 . . ?
H23A C23 H23B 108.3 . . ?
C23 C24 C25 104.6(9) . . ?
C23 C24 H24A 110.8 . . ?
C25 C24 H24A 110.8 . . ?
C23 C24 H24B 110.8 . . ?
C25 C24 H24B 110.8 . . ?
H24A C24 H24B 108.9 . . ?
C24 C25 C26 102.5(8) . . ?
C24 C25 H25A 111.3 . . ?
C26 C25 H25A 111.3 . . ?
C24 C25 H25B 111.3 . . ?
C26 C25 H25B 111.3 . . ?
H25A C25 H25B 109.2 . . ?
O2 C26 C25 105.9(7) . . ?
O2 C26 H26A 110.6 . . ?
C25 C26 H26A 110.6 . . ?
O2 C26 H26B 110.6 . . ?
C25 C26 H26B 110.6 . . ?
H26A C26 H26B 108.7 . . ?
C28 C27 O3 105.4(10) . . ?
C28 C27 H27A 110.7 . . ?
O3 C27 H27A 110.7 . . ?
C28 C27 H27B 110.7 . . ?
O3 C27 H27B 110.7 . . ?
H27A C27 H27B 108.8 . . ?
C29 C28 C27 110.8(11) . . ?
C29 C28 H28A 109.5 . . ?
C27 C28 H28A 109.5 . . ?
C29 C28 H28B 109.5 . . ?
C27 C28 H28B 109.5 . . ?
H28A C28 H28B 108.1 . . ?
C28 C29 C30 107.7(10) . . ?
C28 C29 H29A 110.2 . . ?
C30 C29 H29A 110.2 . . ?
C28 C29 H29B 110.2 . . ?
C30 C29 H29B 110.2 . . ?
H29A C29 H29B 108.5 . . ?
O3 C30 C29 105.1(9) . . ?
O3 C30 H30A 110.7 . . ?
C29 C30 H30A 110.7 . . ?
O3 C30 H30B 110.7 . . ?
C29 C30 H30B 110.7 . . ?
H30A C30 H30B 108.8 . . ?
O4 C31 C32 103.3(10) . . ?
O4 C31 H31A 111.1 . . ?
C32 C31 H31A 111.1 . . ?
O4 C31 H31B 111.1 . . ?
C32 C31 H31B 111.1 . . ?
H31A C31 H31B 109.1 . . ?
C33 C32 C31 107.2(10) . . ?
C33 C32 H32A 110.3 . . ?
C31 C32 H32A 110.3 . . ?
C33 C32 H32B 110.3 . . ?
C31 C32 H32B 110.3 . . ?
H32A C32 H32B 108.5 . . ?
C34 C33 C32 99.1(12) . . ?
C34 C33 H33A 112.0 . . ?
C32 C33 H33A 112.0 . . ?
C34 C33 H33B 112.0 . . ?
C32 C33 H33B 112.0 . . ?
H33A C33 H33B 109.6 . . ?
O4 C34 C33 110.5(12) . . ?
O4 C34 H34A 109.6 . . ?
C33 C34 H34A 109.6 . . ?
O4 C34 H34B 109.6 . . ?
C33 C34 H34B 109.6 . . ?
H34A C34 H34B 108.1 . . ?
O5 C35A C36A 104.6(10) . . ?
O5 C35A H35A 110.8 . . ?
C36A C35A H35A 110.8 . . ?
O5 C35A H35B 110.8 . . ?
C36A C35A H35B 110.8 . . ?
H35A C35A H35B 108.9 . . ?
C37A C36A C35A 105.2(12) . . ?
C37A C36A H36A 110.7 . . ?
C35A C36A H36A 110.7 . . ?
C37A C36A H36B 110.7 . . ?
C35A C36A H36B 110.7 . . ?
H36A C36A H36B 108.8 . . ?
C36A C37A C38A 103.4(11) . . ?
C36A C37A H37A 111.1 . . ?
C38A C37A H37A 111.1 . . ?
C36A C37A H37B 111.1 . . ?
C38A C37A H37B 111.1 . . ?
H37A C37A H37B 109.1 . . ?
O5 C38A C37A 102.6(10) . . ?
O5 C38A H38A 111.2 . . ?
C37A C38A H38A 111.2 . . ?
O5 C38A H38B 111.2 . . ?
C37A C38A H38B 111.2 . . ?
H38A C38A H38B 109.2 . . ?
C36B C35B O5 106(3) . . ?
C36B C35B H35C 110.5 . . ?
O5 C35B H35C 110.5 . . ?
C36B C35B H35D 110.5 . . ?
O5 C35B H35D 110.5 . . ?
H35C C35B H35D 108.7 . . ?
C35B C36B C37B 104(3) . . ?
C35B C36B H36C 110.9 . . ?
C37B C36B H36C 110.9 . . ?
C35B C36B H36D 110.9 . . ?
C37B C36B H36D 110.9 . . ?
H36C C36B H36D 108.9 . . ?
C38B C37B C36B 104(3) . . ?
C38B C37B H37C 110.9 . . ?
C36B C37B H37C 110.9 . . ?
C38B C37B H37D 110.9 . . ?
C36B C37B H37D 110.9 . . ?
H37C C37B H37D 108.9 . . ?
C37B C38B O5 104(3) . . ?
C37B C38B H38C 110.9 . . ?
O5 C38B H38C 110.9 . . ?
C37B C38B H38D 110.9 . . ?
O5 C38B H38D 110.9 . . ?
H38C C38B H38D 108.9 . . ?
Si2 Sn1 Si1 96.49(6) . . ?
Si2 Sn1 Si3 101.22(7) . . ?
Si1 Sn1 Si3 95.67(7) . . ?
Si2 Sn1 Ba1 112.32(4) . . ?
Si1 Sn1 Ba1 127.97(4) . . ?
Si3 Sn1 Ba1 118.30(5) . . ?
C2 Si1 C3 104.8(4) . . ?
C2 Si1 C1 106.3(4) . . ?
C3 Si1 C1 105.3(4) . . ?
C2 Si1 Sn1 113.0(3) . . ?
C3 Si1 Sn1 116.9(3) . . ?
C1 Si1 Sn1 109.8(3) . . ?
C5 Si2 C6 106.9(4) . . ?
C5 Si2 C4 105.1(4) . . ?
C6 Si2 C4 105.4(4) . . ?
C5 Si2 Sn1 116.7(3) . . ?
C6 Si2 Sn1 112.4(3) . . ?
C4 Si2 Sn1 109.5(3) . . ?
C8 Si3 C9 106.4(4) . . ?
C8 Si3 C7 105.5(5) . . ?
C9 Si3 C7 104.4(5) . . ?
C8 Si3 Sn1 116.5(3) . . ?
C9 Si3 Sn1 111.0(3) . . ?
C7 Si3 Sn1 112.1(3) . . ?
Si1 C1 H1A 109.5 . . ?
Si1 C1 H1B 109.5 . . ?
H1A C1 H1B 109.5 . . ?
Si1 C1 H1C 109.5 . . ?
H1A C1 H1C 109.5 . . ?
H1B C1 H1C 109.5 . . ?
Si1 C2 H2A 109.5 . . ?
Si1 C2 H2B 109.5 . . ?
H2A C2 H2B 109.5 . . ?
Si1 C2 H2C 109.5 . . ?
H2A C2 H2C 109.5 . . ?
H2B C2 H2C 109.5 . . ?
Si1 C3 H3A 109.5 . . ?
Si1 C3 H3B 109.5 . . ?
H3A C3 H3B 109.5 . . ?
Si1 C3 H3C 109.5 . . ?
H3A C3 H3C 109.5 . . ?
H3B C3 H3C 109.5 . . ?
Si2 C4 H4A 109.5 . . ?
Si2 C4 H4B 109.5 . . ?
H4A C4 H4B 109.5 . . ?
Si2 C4 H4C 109.5 . . ?
H4A C4 H4C 109.5 . . ?
H4B C4 H4C 109.5 . . ?
Si2 C5 H5A 109.5 . . ?
Si2 C5 H5B 109.5 . . ?
H5A C5 H5B 109.5 . . ?
Si2 C5 H5C 109.5 . . ?
H5A C5 H5C 109.5 . . ?
H5B C5 H5C 109.5 . . ?
Si2 C6 H6A 109.5 . . ?
Si2 C6 H6B 109.5 . . ?
H6A C6 H6B 109.5 . . ?
Si2 C6 H6C 109.5 . . ?
H6A C6 H6C 109.5 . . ?
H6B C6 H6C 109.5 . . ?
Si3 C7 H7A 109.5 . . ?
Si3 C7 H7B 109.5 . . ?
H7A C7 H7B 109.5 . . ?
Si3 C7 H7C 109.5 . . ?
H7A C7 H7C 109.5 . . ?
H7B C7 H7C 109.5 . . ?
Si3 C8 H8A 109.5 . . ?
Si3 C8 H8B 109.5 . . ?
H8A C8 H8B 109.5 . . ?
Si3 C8 H8C 109.5 . . ?
H8A C8 H8C 109.5 . . ?
H8B C8 H8C 109.5 . . ?
Si3 C9 H9A 109.5 . . ?
Si3 C9 H9B 109.5 . . ?
H9A C9 H9B 109.5 . . ?
Si3 C9 H9C 109.5 . . ?
H9A C9 H9C 109.5 . . ?
H9B C9 H9C 109.5 . . ?
Si5 Sn2 Si4 98.27(7) . . ?
Si5 Sn2 Si6 94.63(6) . . ?
Si4 Sn2 Si6 98.22(6) . . ?
Si5 Sn2 Ba1 121.69(5) . . ?
Si4 Sn2 Ba1 114.02(5) . . ?
Si6 Sn2 Ba1 124.59(5) . . ?
C12 Si4 C10 105.5(4) . . ?
C12 Si4 C11 105.2(5) . . ?
C10 Si4 C11 106.0(4) . . ?
C12 Si4 Sn2 117.5(3) . . ?
C10 Si4 Sn2 111.9(3) . . ?
C11 Si4 Sn2 110.0(3) . . ?
C14 Si5 C13 105.3(4) . . ?
C14 Si5 C15 105.5(5) . . ?
C13 Si5 C15 106.8(4) . . ?
C14 Si5 Sn2 116.8(3) . . ?
C13 Si5 Sn2 112.5(3) . . ?
C15 Si5 Sn2 109.2(3) . . ?
C18 Si6 C16 105.1(4) . . ?
C18 Si6 C17 106.6(5) . . ?
C16 Si6 C17 104.5(5) . . ?
C18 Si6 Sn2 112.0(3) . . ?
C16 Si6 Sn2 116.7(3) . . ?
C17 Si6 Sn2 111.2(3) . . ?
Si4 C10 H10A 109.5 . . ?
Si4 C10 H10B 109.5 . . ?
H10A C10 H10B 109.5 . . ?
Si4 C10 H10C 109.5 . . ?
H10A C10 H10C 109.5 . . ?
H10B C10 H10C 109.5 . . ?
Si4 C11 H11A 109.5 . . ?
Si4 C11 H11B 109.5 . . ?
H11A C11 H11B 109.5 . . ?
Si4 C11 H11C 109.5 . . ?
H11A C11 H11C 109.5 . . ?
H11B C11 H11C 109.5 . . ?
Si4 C12 H12A 109.5 . . ?
Si4 C12 H12B 109.5 . . ?
H12A C12 H12B 109.5 . . ?
Si4 C12 H12C 109.5 . . ?
H12A C12 H12C 109.5 . . ?
H12B C12 H12C 109.5 . . ?
Si5 C13 H13A 109.5 . . ?
Si5 C13 H13B 109.5 . . ?
H13A C13 H13B 109.5 . . ?
Si5 C13 H13C 109.5 . . ?
H13A C13 H13C 109.5 . . ?
H13B C13 H13C 109.5 . . ?
Si5 C14 H14A 109.5 . . ?
Si5 C14 H14B 109.5 . . ?
H14A C14 H14B 109.5 . . ?
Si5 C14 H14C 109.5 . . ?
H14A C14 H14C 109.5 . . ?
H14B C14 H14C 109.5 . . ?
Si5 C15 H15A 109.5 . . ?
Si5 C15 H15B 109.5 . . ?
H15A C15 H15B 109.5 . . ?
Si5 C15 H15C 109.5 . . ?
H15A C15 H15C 109.5 . . ?
H15B C15 H15C 109.5 . . ?
Si6 C16 H16A 109.5 . . ?
Si6 C16 H16B 109.5 . . ?
H16A C16 H16B 109.5 . . ?
Si6 C16 H16C 109.5 . . ?
H16A C16 H16C 109.5 . . ?
H16B C16 H16C 109.5 . . ?
Si6 C17 H17A 109.5 . . ?
Si6 C17 H17B 109.5 . . ?
H17A C17 H17B 109.5 . . ?
Si6 C17 H17C 109.5 . . ?
H17A C17 H17C 109.5 . . ?
H17B C17 H17C 109.5 . . ?
Si6 C18 H18A 109.5 . . ?
Si6 C18 H18B 109.5 . . ?
H18A C18 H18B 109.5 . . ?
Si6 C18 H18C 109.5 . . ?
H18A C18 H18C 109.5 . . ?
H18B C18 H18C 109.5 . . ?

loop_
_geom_bond_atom_site_label_1
_geom_bond_atom_site_label_2
_geom_bond_distance
_geom_bond_site_symmetry_2
_geom_bond_publ_flag
Ba1 O5 2.737(5) . ?
Ba1 O4 2.753(6) . ?
Ba1 O1 2.758(5) . ?
Ba1 O2 2.770(5) . ?
Ba1 O3 2.778(5) . ?
Ba1 Sn1 3.6668(8) . ?
Ba1 Sn2 3.7058(8) . ?
O1 C19 1.417(10) . ?
O1 C22 1.434(11) . ?
O2 C23 1.445(11) . ?
O2 C26 1.445(9) . ?
O3 C30 1.435(11) . ?
O3 C27 1.441(13) . ?
O4 C34 1.378(14) . ?
O4 C31 1.450(12) . ?
O5 C35A 1.325(14) . ?
O5 C38A 1.452(13) . ?
O5 C35B 1.59(3) . ?
O5 C38B 1.60(3) . ?
C19 C20 1.503(12) . ?
C19 H19A 0.9900 . ?
C19 H19B 0.9900 . ?
C20 C21 1.500(14) . ?
C20 H20A 0.9900 . ?
C20 H20B 0.9900 . ?
C21 C22 1.479(14) . ?
C21 H21A 0.9900 . ?
C21 H21B 0.9900 . ?
C22 H22A 0.9900 . ?
C22 H22B 0.9900 . ?
C23 C24 1.444(13) . ?
C23 H23A 0.9900 . ?
C23 H23B 0.9900 . ?
C24 C25 1.494(13) . ?
C24 H24A 0.9900 . ?
C24 H24B 0.9900 . ?
C25 C26 1.496(12) . ?
C25 H25A 0.9900 . ?
C25 H25B 0.9900 . ?
C26 H26A 0.9900 . ?
C26 H26B 0.9900 . ?
C27 C28 1.434(16) . ?
C27 H27A 0.9900 . ?
C27 H27B 0.9900 . ?
C28 C29 1.376(16) . ?
C28 H28A 0.9900 . ?
C28 H28B 0.9900 . ?
C29 C30 1.478(15) . ?
C29 H29A 0.9900 . ?
C29 H29B 0.9900 . ?
C30 H30A 0.9900 . ?
C30 H30B 0.9900 . ?
C31 C32 1.534(17) . ?
C31 H31A 0.9900 . ?
C31 H31B 0.9900 . ?
C32 C33 1.505(18) . ?
C32 H32A 0.9900 . ?
C32 H32B 0.9900 . ?
C33 C34 1.436(17) . ?
C33 H33A 0.9900 . ?
C33 H33B 0.9900 . ?
C34 H34A 0.9900 . ?
C34 H34B 0.9900 . ?
C35A C36A 1.502(16) . ?
C35A H35A 0.9900 . ?
C35A H35B 0.9900 . ?
C36A C37A 1.48(2) . ?
C36A H36A 0.9900 . ?
C36A H36B 0.9900 . ?
C37A C38A 1.499(18) . ?
C37A H37A 0.9900 . ?
C37A H37B 0.9900 . ?
C38A H38A 0.9900 . ?
C38A H38B 0.9900 . ?
C35B C36B 1.46(4) . ?
C35B H35C 0.9900 . ?
C35B H35D 0.9900 . ?
C36B C37B 1.50(5) . ?
C36B H36C 0.9900 . ?
C36B H36D 0.9900 . ?
C37B C38B 1.31(5) . ?
C37B H37C 0.9900 . ?
C37B H37D 0.9900 . ?
C38B H38C 0.9900 . ?
C38B H38D 0.9900 . ?
Sn1 Si2 2.5862(18) . ?
Sn1 Si1 2.5949(18) . ?
Sn1 Si3 2.603(2) . ?
Si1 C2 1.877(8) . ?
Si1 C3 1.881(8) . ?
Si1 C1 1.882(8) . ?
Si2 C5 1.883(8) . ?
Si2 C6 1.885(8) . ?
Si2 C4 1.886(8) . ?
Si3 C8 1.869(9) . ?
Si3 C9 1.887(9) . ?
Si3 C7 1.894(10) . ?
C1 H1A 0.9800 . ?
C1 H1B 0.9800 . ?
C1 H1C 0.9800 . ?
C2 H2A 0.9800 . ?
C2 H2B 0.9800 . ?
C2 H2C 0.9800 . ?
C3 H3A 0.9800 . ?
C3 H3B 0.9800 . ?
C3 H3C 0.9800 . ?
C4 H4A 0.9800 . ?
C4 H4B 0.9800 . ?
C4 H4C 0.9800 . ?
C5 H5A 0.9800 . ?
C5 H5B 0.9800 . ?
C5 H5C 0.9800 . ?
C6 H6A 0.9800 . ?
C6 H6B 0.9800 . ?
C6 H6C 0.9800 . ?
C7 H7A 0.9800 . ?
C7 H7B 0.9800 . ?
C7 H7C 0.9800 . ?
C8 H8A 0.9800 . ?
C8 H8B 0.9800 . ?
C8 H8C 0.9800 . ?
C9 H9A 0.9800 . ?
C9 H9B 0.9800 . ?
C9 H9C 0.9800 . ?
Sn2 Si5 2.5907(19) . ?
Sn2 Si4 2.5987(18) . ?
Sn2 Si6 2.6032(19) . ?
Si4 C12 1.879(8) . ?
Si4 C10 1.895(7) . ?
Si4 C11 1.907(9) . ?
Si5 C14 1.867(8) . ?
Si5 C13 1.880(8) . ?
Si5 C15 1.884(9) . ?
Si6 C18 1.874(8) . ?
Si6 C16 1.884(8) . ?
Si6 C17 1.901(9) . ?
C10 H10A 0.9800 . ?
C10 H10B 0.9800 . ?
C10 H10C 0.9800 . ?
C11 H11A 0.9800 . ?
C11 H11B 0.9800 . ?
C11 H11C 0.9800 . ?
C12 H12A 0.9800 . ?
C12 H12B 0.9800 . ?
C12 H12C 0.9800 . ?
C13 H13A 0.9800 . ?
C13 H13B 0.9800 . ?
C13 H13C 0.9800 . ?
C14 H14A 0.9800 . ?
C14 H14B 0.9800 . ?
C14 H14C 0.9800 . ?
C15 H15A 0.9800 . ?
C15 H15B 0.9800 . ?
C15 H15C 0.9800 . ?
C16 H16A 0.9800 . ?
C16 H16B 0.9800 . ?
C16 H16C 0.9800 . ?
C17 H17A 0.9800 . ?
C17 H17B 0.9800 . ?
C17 H17C 0.9800 . ?
C18 H18A 0.9800 . ?
C18 H18B 0.9800 . ?
C18 H18C 0.9800 . ?

loop_
_geom_torsion_atom_site_label_1
_geom_torsion_atom_site_label_2
_geom_torsion_atom_site_label_3
_geom_torsion_atom_site_label_4
_geom_torsion
_geom_torsion_site_symmetry_1
_geom_torsion_site_symmetry_2
_geom_torsion_site_symmetry_3
_geom_torsion_site_symmetry_4
_geom_torsion_publ_flag
C22 O1 C19 C20 31.5(11) . . . . ?
Ba1 O1 C19 C20 -155.9(6) . . . . ?
O1 C19 C20 C21 -11.7(12) . . . . ?
C19 C20 C21 C22 -11.9(12) . . . . ?
C19 O1 C22 C21 -39.2(11) . . . . ?
Ba1 O1 C22 C21 149.4(7) . . . . ?
C20 C21 C22 O1 31.2(12) . . . . ?
C26 O2 C23 C24 -1.6(12) . . . . ?
Ba1 O2 C23 C24 -172.8(7) . . . . ?
O2 C23 C24 C25 21.6(12) . . . . ?
C23 C24 C25 C26 -32.2(11) . . . . ?
C23 O2 C26 C25 -19.1(10) . . . . ?
Ba1 O2 C26 C25 151.1(6) . . . . ?
C24 C25 C26 O2 31.6(10) . . . . ?
C30 O3 C27 C28 13.5(16) . . . . ?
Ba1 O3 C27 C28 -167.0(9) . . . . ?
O3 C27 C28 C29 -6(2) . . . . ?
C27 C28 C29 C30 -3(2) . . . . ?
C27 O3 C30 C29 -15.3(15) . . . . ?
Ba1 O3 C30 C29 165.3(8) . . . . ?
C28 C29 C30 O3 11.3(18) . . . . ?
C34 O4 C31 C32 22.5(14) . . . . ?
Ba1 O4 C31 C32 -174.8(8) . . . . ?
O4 C31 C32 C33 -0.2(16) . . . . ?
C31 C32 C33 C34 -20.8(16) . . . . ?
C31 O4 C34 C33 -39.8(16) . . . . ?
Ba1 O4 C34 C33 158.4(9) . . . . ?
C32 C33 C34 O4 37.4(16) . . . . ?
C38A O5 C35A C36A 9.9(16) . . . . ?
Ba1 O5 C35A C36A -168.0(8) . . . . ?
O5 C35A C36A C37A -25.2(16) . . . . ?
C35A C36A C37A C38A 30.3(17) . . . . ?
C35A O5 C38A C37A 9.0(16) . . . . ?
Ba1 O5 C38A C37A -173.2(9) . . . . ?
C36A C37A C38A O5 -23.9(16) . . . . ?
C38B O5 C35B C36B -40(3) . . . . ?
Ba1 O5 C35B C36B 155(2) . . . . ?
O5 C35B C36B C37B 17(4) . . . . ?
C35B C36B C37B C38B 21(4) . . . . ?
C36B C37B C38B O5 -50(4) . . . . ?
C35B O5 C38B C37B 55(3) . . . . ?
Ba1 O5 C38B C37B -138(2) . . . . ?
